data_2215489
loop_
_publ_author_name
'Choi, Hong Dae'
'Seo,  Pil Ja'
'Son, Byeng Wha'
'Lee, Uk'

_publ_section_title
;
 7-Bromo-2-methyl-1-(phenylsulfanyl)naphtho[2,1-<i>b</i>]furan
;
_journal_coeditor_code GK2104
_journal_issue 10
_journal_name_full 'Acta Crystallographica Section E'
_journal_page_first o4102
_journal_page_last o4102
_journal_paper_doi 10.1107/S160053680704562X
_journal_volume 63
_journal_year 2007
_chemical_formula_iupac 'C19 H13 Br O S'
_chemical_formula_moiety 'C19 H13 Br O S'
_chemical_formula_sum 'C19 H13 Br O S'
_chemical_formula_weight 369.26
_chemical_name_systematic
;
7-Bromo-2-methyl-1-(phenylsulfanyl)naphtho[2,1-b]furan
;
_space_group_IT_number 2
_symmetry_cell_setting triclinic
_symmetry_space_group_name_Hall '-P 1'
_symmetry_space_group_name_H-M 'P -1'
_atom_sites_solution_hydrogens geom
_atom_sites_solution_primary direct
_atom_sites_solution_secondary difmap
_cell_angle_alpha 112.798(2)
_cell_angle_beta 91.999(3)
_cell_angle_gamma 90.908(2)
_cell_formula_units_Z 4
_cell_length_a 10.947(2)
_cell_length_b 11.130(2)
_cell_length_c 13.636(2)
_cell_measurement_reflns_used 4034
_cell_measurement_temperature 173(2)
_cell_measurement_theta_max 28.08
_cell_measurement_theta_min 2.41
_cell_volume 1529.9(5)
_computing_cell_refinement 'SAINT (Bruker, 1997)'
_computing_data_collection 'SMART (Bruker, 1997)'
_computing_data_reduction 'SAINT (Bruker, 1997)'
_computing_molecular_graphics 'ORTEP-3 (Farrugia, 1997) and DIAMOND (Brandenburg, 1998)'
_computing_publication_material 'SHELXL97 (Sheldrick, 1997)'
_computing_structure_refinement 'SHELXL97 (Sheldrick, 1997)'
_computing_structure_solution 'SHELXS97 (Sheldrick, 1997)'
_diffrn_ambient_temperature 173(2)
_diffrn_detector_area_resol_mean 10.00
_diffrn_measured_fraction_theta_full 0.967
_diffrn_measured_fraction_theta_max 0.967
_diffrn_measurement_device_type 'Bruker SMART CCD'
_diffrn_measurement_method '\f and \w'
_diffrn_radiation_monochromator graphite
_diffrn_radiation_source 'fine-focus sealed tube'
_diffrn_radiation_type MoK\a
_diffrn_radiation_wavelength 0.71073
_diffrn_reflns_av_R_equivalents 0.0245
_diffrn_reflns_av_sigmaI/netI 0.0509
_diffrn_reflns_limit_h_max 13
_diffrn_reflns_limit_h_min -12
_diffrn_reflns_limit_k_max 13
_diffrn_reflns_limit_k_min -13
_diffrn_reflns_limit_l_max 16
_diffrn_reflns_limit_l_min -6
_diffrn_reflns_number 7613
_diffrn_reflns_theta_full 25.00
_diffrn_reflns_theta_max 25.00
_diffrn_reflns_theta_min 1.86
_diffrn_standards_decay_% 0
_diffrn_standards_interval_count 0
_diffrn_standards_interval_time 0
_diffrn_standards_number 0
_exptl_absorpt_coefficient_mu 2.821
_exptl_absorpt_correction_T_max 0.760
_exptl_absorpt_correction_T_min 0.442
_exptl_absorpt_correction_type multi-scan
_exptl_absorpt_process_details '(SADABS; Sheldrick, 1999)'
_exptl_crystal_colour colorless
_exptl_crystal_density_diffrn 1.603
_exptl_crystal_density_method 'not measured'
_exptl_crystal_description plate
_exptl_crystal_F_000 744
_exptl_crystal_size_max 0.35
_exptl_crystal_size_mid 0.25
_exptl_crystal_size_min 0.10
_refine_diff_density_max 1.621
_refine_diff_density_min -0.654
_refine_ls_extinction_method none
_refine_ls_goodness_of_fit_ref 1.136
_refine_ls_hydrogen_treatment constr
_refine_ls_matrix_type full
_refine_ls_number_parameters 398
_refine_ls_number_reflns 5209
_refine_ls_number_restraints 0
_refine_ls_restrained_S_all 1.136
_refine_ls_R_factor_all 0.0715
_refine_ls_R_factor_gt 0.0583
_refine_ls_shift/su_max 0.000
_refine_ls_shift/su_mean 0.000
_refine_ls_structure_factor_coef Fsqd
_refine_ls_weighting_details 'calc w=1/[\s^2^(Fo^2^)+(0.0494P)^2^+8.0396P] where P=(Fo^2^+2Fc^2^)/3'
_refine_ls_weighting_scheme calc
_refine_ls_wR_factor_gt 0.1456
_refine_ls_wR_factor_ref 0.1520
_reflns_number_gt 4269
_reflns_number_total 5209
_reflns_threshold_expression I>2\s(I)
_cod_data_source_file gk2104.cif
_cod_data_source_block I
_cod_original_sg_symbol_Hall '-p 1'
_cod_database_code 2215489
_cod_database_fobs_code 2215489

loop_
_symmetry_equiv_pos_as_xyz
'x, y, z'
'-x, -y, -z'

loop_
_atom_site_type_symbol
_atom_site_label
_atom_site_fract_x
_atom_site_fract_y
_atom_site_fract_z
_atom_site_U_iso_or_equiv
_atom_site_adp_type
_atom_site_calc_flag
_atom_site_refinement_flags
_atom_site_occupancy
Br Br1 0.30246(6) 0.23787(6) 1.08462(5) 0.0340(2) Uani d . 1
Br Br2 0.21489(7) 0.73817(6) 1.09288(5) 0.0372(2) Uani d . 1
S S1 -0.03179(14) 0.56857(14) 0.75823(13) 0.0264(3) Uani d . 1
S S2 0.49841(14) 1.06833(14) 0.75250(13) 0.0271(3) Uani d . 1
O O1 0.2948(4) 0.5907(4) 0.6588(3) 0.0273(9) Uani d . 1
O O2 0.1570(4) 1.0853(4) 0.6640(3) 0.0286(10) Uani d . 1
C C1 0.1213(6) 0.5505(5) 0.7258(5) 0.0243(13) Uani d . 1
C C2 0.2219(5) 0.5038(5) 0.7717(5) 0.0232(12) Uani d . 1
C C3 0.2368(5) 0.4429(5) 0.8456(5) 0.0252(13) Uani d . 1
C C4 0.1379(5) 0.4037(6) 0.8922(5) 0.0267(13) Uani d . 1
H H4 0.0565 0.4196 0.8750 0.032 Uiso calc R 1
C C5 0.1577(6) 0.3435(6) 0.9615(5) 0.0304(14) Uani d . 1
H H5 0.0906 0.3171 0.9917 0.036 Uiso calc R 1
C C6 0.2774(6) 0.3212(6) 0.9875(5) 0.0276(13) Uani d . 1
C C7 0.3755(6) 0.3548(6) 0.9445(5) 0.0293(14) Uani d . 1
H H7 0.4557 0.3370 0.9629 0.035 Uiso calc R 1
C C8 0.3579(5) 0.4172(6) 0.8714(5) 0.0256(13) Uani d . 1
C C9 0.4605(6) 0.4532(6) 0.8254(5) 0.0288(14) Uani d . 1
H H9 0.5407 0.4365 0.8446 0.035 Uiso calc R 1
C C10 0.4449(6) 0.5118(6) 0.7538(5) 0.0316(14) Uani d . 1
H H10 0.5126 0.5365 0.7232 0.038 Uiso calc R 1
C C11 0.3257(6) 0.5329(5) 0.7284(5) 0.0253(13) Uani d . 1
C C12 0.1696(6) 0.5981(6) 0.6569(5) 0.0270(13) Uani d . 1
C C13 -0.1025(5) 0.4098(6) 0.6961(5) 0.0235(12) Uani d . 1
C C14 -0.2286(6) 0.4044(6) 0.7031(5) 0.0302(14) Uani d . 1
H H14 -0.2712 0.4814 0.7403 0.036 Uiso calc R 1
C C15 -0.2910(6) 0.2868(7) 0.6559(6) 0.0377(16) Uani d . 1
H H15 -0.3772 0.2831 0.6607 0.045 Uiso calc R 1
C C16 -0.2308(6) 0.1740(6) 0.6014(5) 0.0367(16) Uani d . 1
H H16 -0.2749 0.0931 0.5689 0.044 Uiso calc R 1
C C17 -0.1065(7) 0.1805(6) 0.5950(5) 0.0353(16) Uani d . 1
H H17 -0.0646 0.1032 0.5568 0.042 Uiso calc R 1
C C18 -0.0398(6) 0.2987(6) 0.6434(5) 0.0319(15) Uani d . 1
H H18 0.0467 0.3020 0.6399 0.038 Uiso calc R 1
C C19 0.1166(6) 0.6575(6) 0.5860(5) 0.0348(15) Uani d . 1
H H19A 0.0272 0.6497 0.5844 0.052 Uiso calc R 1
H H19B 0.1454 0.6124 0.5140 0.052 Uiso calc R 1
H H19C 0.1421 0.7498 0.6127 0.052 Uiso calc R 1
C C20 0.3396(5) 1.0475(5) 0.7246(5) 0.0228(12) Uani d . 1
C C21 0.2475(5) 0.9976(5) 0.7729(5) 0.0254(13) Uani d . 1
C C22 0.2450(5) 0.9334(5) 0.8445(5) 0.0242(13) Uani d . 1
C C23 0.3499(6) 0.8997(6) 0.8901(5) 0.0300(14) Uani d . 1
H H23 0.4284 0.9178 0.8705 0.036 Uiso calc R 1
C C24 0.3419(6) 0.8417(6) 0.9618(5) 0.0314(14) Uani d . 1
H H24 0.4137 0.8187 0.9909 0.038 Uiso calc R 1
C C25 0.2254(6) 0.8166(6) 0.9917(5) 0.0285(14) Uani d . 1
C C26 0.1205(6) 0.8471(6) 0.9498(5) 0.0308(14) Uani d . 1
H H26 0.0431 0.8290 0.9713 0.037 Uiso calc R 1
C C27 0.1272(6) 0.9054(6) 0.8748(5) 0.0269(13) Uani d . 1
C C28 0.0182(6) 0.9375(6) 0.8317(6) 0.0341(15) Uani d . 1
H H28 -0.0588 0.9182 0.8532 0.041 Uiso calc R 1
C C29 0.0217(6) 0.9958(6) 0.7599(5) 0.0320(15) Uani d . 1
H H29 -0.0509 1.0163 0.7302 0.038 Uiso calc R 1
C C30 0.1372(6) 1.0235(6) 0.7324(5) 0.0293(14) Uani d . 1
C C31 0.2818(6) 1.0986(6) 0.6610(5) 0.0262(13) Uani d . 1
C C32 0.5543(5) 0.9086(6) 0.6865(5) 0.0251(13) Uani d . 1
C C33 0.6747(6) 0.8905(7) 0.7109(5) 0.0346(15) Uani d . 1
H H33 0.7220 0.9607 0.7620 0.041 Uiso calc R 1
C C34 0.7264(6) 0.7704(7) 0.6608(6) 0.0371(16) Uani d . 1
H H34 0.8091 0.7586 0.6780 0.045 Uiso calc R 1
C C35 0.6599(7) 0.6687(6) 0.5871(6) 0.0372(16) Uani d . 1
H H35 0.6958 0.5865 0.5530 0.045 Uiso calc R 1
C C36 0.5391(7) 0.6866(6) 0.5625(6) 0.0372(16) Uani d . 1
H H36 0.4927 0.6163 0.5108 0.045 Uiso calc R 1
C C37 0.4854(6) 0.8059(6) 0.6127(5) 0.0306(14) Uani d . 1
H H37 0.4022 0.8170 0.5965 0.037 Uiso calc R 1
C C38 0.3258(6) 1.1671(6) 0.5937(5) 0.0328(15) Uani d . 1
H H38A 0.3182 1.2614 0.6317 0.049 Uiso calc R 1
H H38B 0.2764 1.1376 0.5268 0.049 Uiso calc R 1
H H38C 0.4116 1.1475 0.5784 0.049 Uiso calc R 1

loop_
_atom_site_aniso_label
_atom_site_aniso_U_11
_atom_site_aniso_U_22
_atom_site_aniso_U_33
_atom_site_aniso_U_12
_atom_site_aniso_U_13
_atom_site_aniso_U_23
Br1 0.0461(4) 0.0292(3) 0.0315(4) 0.0040(3) 0.0021(3) 0.0168(3)
Br2 0.0543(5) 0.0316(4) 0.0308(4) -0.0065(3) 0.0025(3) 0.0180(3)
S1 0.0264(8) 0.0206(7) 0.0322(9) 0.0028(6) 0.0041(6) 0.0099(6)
S2 0.0259(8) 0.0203(7) 0.0341(9) -0.0029(6) 0.0014(6) 0.0096(6)
O1 0.033(2) 0.026(2) 0.026(2) -0.0006(17) 0.0070(18) 0.0125(18)
O2 0.032(2) 0.027(2) 0.031(2) 0.0031(18) -0.0012(18) 0.0158(19)
C1 0.038(3) 0.012(3) 0.022(3) 0.004(2) 0.002(3) 0.007(2)
C2 0.028(3) 0.017(3) 0.023(3) 0.000(2) 0.006(2) 0.006(2)
C3 0.028(3) 0.020(3) 0.021(3) -0.004(2) 0.001(2) 0.002(2)
C4 0.023(3) 0.033(3) 0.026(3) -0.002(2) 0.002(2) 0.014(3)
C5 0.032(3) 0.032(3) 0.028(3) -0.006(3) 0.005(3) 0.012(3)
C6 0.037(4) 0.023(3) 0.022(3) 0.003(3) 0.003(3) 0.007(3)
C7 0.034(4) 0.028(3) 0.023(3) 0.003(3) 0.000(3) 0.007(3)
C8 0.027(3) 0.027(3) 0.018(3) 0.001(2) 0.001(2) 0.004(2)
C9 0.027(3) 0.032(3) 0.021(3) 0.000(3) -0.001(2) 0.004(3)
C10 0.025(3) 0.036(4) 0.031(4) -0.006(3) 0.006(3) 0.010(3)
C11 0.037(4) 0.021(3) 0.016(3) -0.001(2) 0.005(3) 0.005(2)
C12 0.031(3) 0.021(3) 0.029(3) 0.001(2) 0.003(3) 0.008(3)
C13 0.029(3) 0.024(3) 0.019(3) 0.001(2) -0.005(2) 0.010(2)
C14 0.026(3) 0.031(3) 0.031(4) 0.002(3) 0.004(3) 0.009(3)
C15 0.032(4) 0.037(4) 0.046(4) -0.005(3) 0.004(3) 0.018(3)
C16 0.046(4) 0.028(3) 0.032(4) -0.012(3) -0.007(3) 0.008(3)
C17 0.052(4) 0.021(3) 0.030(4) 0.001(3) -0.008(3) 0.008(3)
C18 0.027(3) 0.029(3) 0.040(4) 0.004(3) -0.002(3) 0.014(3)
C19 0.045(4) 0.029(3) 0.034(4) 0.004(3) 0.004(3) 0.017(3)
C20 0.027(3) 0.016(3) 0.022(3) -0.005(2) 0.000(2) 0.004(2)
C21 0.025(3) 0.019(3) 0.030(3) -0.002(2) 0.004(3) 0.007(3)
C22 0.031(3) 0.019(3) 0.020(3) -0.003(2) 0.001(2) 0.005(2)
C23 0.032(3) 0.026(3) 0.036(4) -0.002(3) 0.004(3) 0.016(3)
C24 0.037(4) 0.026(3) 0.032(4) 0.003(3) 0.000(3) 0.012(3)
C25 0.040(4) 0.022(3) 0.024(3) -0.005(3) 0.001(3) 0.010(3)
C26 0.034(4) 0.029(3) 0.027(3) -0.004(3) 0.007(3) 0.007(3)
C27 0.031(3) 0.023(3) 0.024(3) -0.005(2) 0.002(3) 0.006(3)
C28 0.025(3) 0.033(3) 0.041(4) -0.002(3) 0.005(3) 0.011(3)
C29 0.022(3) 0.030(3) 0.040(4) 0.003(3) 0.000(3) 0.010(3)
C30 0.030(3) 0.028(3) 0.032(4) 0.004(3) 0.004(3) 0.013(3)
C31 0.035(3) 0.022(3) 0.024(3) 0.001(2) 0.002(3) 0.012(3)
C32 0.025(3) 0.023(3) 0.033(3) 0.002(2) 0.010(3) 0.017(3)
C33 0.037(4) 0.036(4) 0.032(4) 0.002(3) 0.000(3) 0.014(3)
C34 0.034(4) 0.048(4) 0.035(4) 0.013(3) 0.007(3) 0.023(3)
C35 0.054(4) 0.028(3) 0.035(4) 0.011(3) 0.015(3) 0.017(3)
C36 0.048(4) 0.027(3) 0.036(4) -0.005(3) 0.009(3) 0.010(3)
C37 0.032(3) 0.030(3) 0.033(4) -0.005(3) 0.005(3) 0.015(3)
C38 0.048(4) 0.022(3) 0.034(4) -0.001(3) 0.002(3) 0.017(3)

loop_
_atom_type_symbol
_atom_type_description
_atom_type_scat_dispersion_real
_atom_type_scat_dispersion_imag
_atom_type_scat_source
C C 0.0033 0.0016 'International Tables Vol C Tables 4.2.6.8 and 6.1.1.4'
H H 0.0000 0.0000 'International Tables Vol C Tables 4.2.6.8 and 6.1.1.4'
O O 0.0106 0.0060 'International Tables Vol C Tables 4.2.6.8 and 6.1.1.4'
S S 0.1246 0.1234 'International Tables Vol C Tables 4.2.6.8 and 6.1.1.4'
Br Br -0.2901 2.4595 'International Tables Vol C Tables 4.2.6.8 and 6.1.1.4'

loop_
_geom_angle_atom_site_label_1
_geom_angle_atom_site_label_2
_geom_angle_atom_site_label_3
_geom_angle
C1 S1 C13 105.9(3)
C20 S2 C32 103.8(3)
C11 O1 C12 106.9(4)
C31 O2 C30 106.2(4)
C12 C1 C2 107.1(5)
C12 C1 S1 122.1(5)
C2 C1 S1 130.3(4)
C11 C2 C3 118.2(5)
C11 C2 C1 105.0(5)
C3 C2 C1 136.8(5)
C4 C3 C8 118.7(6)
C4 C3 C2 123.7(6)
C8 C3 C2 117.6(5)
C5 C4 C3 121.1(6)
C5 C4 H4 119.4
C3 C4 H4 119.4
C4 C5 C6 119.4(6)
C4 C5 H5 120.3
C6 C5 H5 120.3
C7 C6 C5 122.2(6)
C7 C6 Br1 119.3(5)
C5 C6 Br1 118.5(5)
C6 C7 C8 119.8(6)
C6 C7 H7 120.1
C8 C7 H7 120.1
C3 C8 C7 118.8(6)
C3 C8 C9 120.8(6)
C7 C8 C9 120.4(6)
C10 C9 C8 121.1(6)
C10 C9 H9 119.4
C8 C9 H9 119.4
C9 C10 C11 116.7(6)
C9 C10 H10 121.6
C11 C10 H10 121.6
O1 C11 C10 123.9(5)
O1 C11 C2 110.5(5)
C10 C11 C2 125.5(6)
C1 C12 O1 110.4(5)
C1 C12 C19 133.8(6)
O1 C12 C19 115.7(5)
C18 C13 C14 120.8(6)
C18 C13 S1 123.9(5)
C14 C13 S1 115.4(4)
C15 C14 C13 119.4(6)
C15 C14 H14 120.3
C13 C14 H14 120.3
C14 C15 C16 121.1(6)
C14 C15 H15 119.4
C16 C15 H15 119.4
C17 C16 C15 119.0(6)
C17 C16 H16 120.5
C15 C16 H16 120.5
C16 C17 C18 121.4(6)
C16 C17 H17 119.3
C18 C17 H17 119.3
C13 C18 C17 118.3(6)
C13 C18 H18 120.8
C17 C18 H18 120.8
C12 C19 H19A 109.5
C12 C19 H19B 109.5
H19A C19 H19B 109.5
C12 C19 H19C 109.5
H19A C19 H19C 109.5
H19B C19 H19C 109.5
C31 C20 C21 107.7(5)
C31 C20 S2 121.9(5)
C21 C20 S2 129.7(5)
C30 C21 C22 118.7(5)
C30 C21 C20 104.6(5)
C22 C21 C20 136.7(6)
C23 C22 C21 124.5(6)
C23 C22 C27 118.4(5)
C21 C22 C27 117.0(5)
C24 C23 C22 121.9(6)
C24 C23 H23 119.0
C22 C23 H23 119.0
C23 C24 C25 118.8(6)
C23 C24 H24 120.6
C25 C24 H24 120.6
C26 C25 C24 121.7(6)
C26 C25 Br2 119.6(5)
C24 C25 Br2 118.7(5)
C25 C26 C27 120.1(6)
C25 C26 H26 119.9
C27 C26 H26 119.9
C26 C27 C28 120.1(6)
C26 C27 C22 119.0(6)
C28 C27 C22 120.9(6)
C29 C28 C27 121.5(6)
C29 C28 H28 119.3
C27 C28 H28 119.3
C28 C29 C30 116.7(6)
C28 C29 H29 121.7
C30 C29 H29 121.7
O2 C30 C21 110.8(5)
O2 C30 C29 124.1(6)
C21 C30 C29 125.1(6)
C20 C31 O2 110.7(5)
C20 C31 C38 133.3(6)
O2 C31 C38 116.0(5)
C33 C32 C37 119.8(6)
C33 C32 S2 116.4(5)
C37 C32 S2 123.7(5)
C34 C33 C32 120.1(6)
C34 C33 H33 120.0
C32 C33 H33 120.0
C35 C34 C33 120.7(6)
C35 C34 H34 119.7
C33 C34 H34 119.7
C34 C35 C36 119.3(6)
C34 C35 H35 120.3
C36 C35 H35 120.3
C37 C36 C35 120.8(6)
C37 C36 H36 119.6
C35 C36 H36 119.6
C32 C37 C36 119.3(6)
C32 C37 H37 120.4
C36 C37 H37 120.4
C31 C38 H38A 109.5
C31 C38 H38B 109.5
H38A C38 H38B 109.5
C31 C38 H38C 109.5
H38A C38 H38C 109.5
H38B C38 H38C 109.5

loop_
_geom_bond_atom_site_label_1
_geom_bond_atom_site_label_2
_geom_bond_distance
Br1 C6 1.904(6)
Br2 C25 1.903(6)
S1 C1 1.743(6)
S1 C13 1.786(6)
S2 C20 1.758(6)
S2 C32 1.782(6)
O1 C11 1.373(7)
O1 C12 1.374(7)
O2 C31 1.376(8)
O2 C30 1.378(7)
C1 C12 1.362(8)
C1 C2 1.447(8)
C2 C11 1.389(8)
C2 C3 1.422(8)
C3 C4 1.420(8)
C3 C8 1.421(8)
C4 C5 1.367(9)
C4 H4 0.9500
C5 C6 1.397(9)
C5 H5 0.9500
C6 C7 1.356(9)
C7 C8 1.428(9)
C7 H7 0.9500
C8 C9 1.431(9)
C9 C10 1.376(9)
C9 H9 0.9500
C10 C11 1.385(9)
C10 H10 0.9500
C12 C19 1.475(9)
C13 C18 1.375(8)
C13 C14 1.389(9)
C14 C15 1.371(9)
C14 H14 0.9500
C15 C16 1.380(10)
C15 H15 0.9500
C16 C17 1.370(10)
C16 H16 0.9500
C17 C18 1.401(9)
C17 H17 0.9500
C18 H18 0.9500
C19 H19A 0.9800
C19 H19B 0.9800
C19 H19C 0.9800
C20 C31 1.353(8)
C20 C21 1.439(8)
C21 C30 1.391(9)
C21 C22 1.416(8)
C22 C23 1.412(9)
C22 C27 1.434(8)
C23 C24 1.368(9)
C23 H23 0.9500
C24 C25 1.409(9)
C24 H24 0.9500
C25 C26 1.371(9)
C26 C27 1.411(9)
C26 H26 0.9500
C27 C28 1.423(9)
C28 C29 1.370(10)
C28 H28 0.9500
C29 C30 1.395(9)
C29 H29 0.9500
C31 C38 1.489(8)
C32 C33 1.385(9)
C32 C37 1.385(9)
C33 C34 1.385(9)
C33 H33 0.9500
C34 C35 1.370(10)
C34 H34 0.9500
C35 C36 1.390(10)
C35 H35 0.9500
C36 C37 1.387(9)
C36 H36 0.9500
C37 H37 0.9500
C38 H38A 0.9800
C38 H38B 0.9800
C38 H38C 0.9800

loop_
_geom_hbond_atom_site_label_D
_geom_hbond_atom_site_label_H
_geom_hbond_atom_site_label_A
_geom_hbond_site_symmetry_A
_geom_hbond_distance_DH
_geom_hbond_distance_HA
_geom_hbond_distance_DA
_geom_hbond_angle_DHA
C19 H19C Cg3 1_555 0.98 2.77 3.551(6) 136.5
C38 H38A Cg5 1_555 0.98 2.60 3.498(6) 152.5

loop_
_geom_torsion_atom_site_label_1
_geom_torsion_atom_site_label_2
_geom_torsion_atom_site_label_3
_geom_torsion_atom_site_label_4
_geom_torsion
C13 S1 C1 C12 109.2(5)
C13 S1 C1 C2 -80.1(6)
C12 C1 C2 C11 2.4(6)
S1 C1 C2 C11 -169.4(5)
C12 C1 C2 C3 -179.0(7)
S1 C1 C2 C3 9.2(11)
C11 C2 C3 C4 -177.5(6)
C1 C2 C3 C4 4.0(11)
C11 C2 C3 C8 0.8(8)
C1 C2 C3 C8 -177.7(6)
C8 C3 C4 C5 0.6(9)
C2 C3 C4 C5 178.9(6)
C3 C4 C5 C6 0.5(9)
C4 C5 C6 C7 -1.4(10)
C4 C5 C6 Br1 179.7(5)
C5 C6 C7 C8 1.0(9)
Br1 C6 C7 C8 179.9(4)
C4 C3 C8 C7 -1.0(8)
C2 C3 C8 C7 -179.3(5)
C4 C3 C8 C9 179.2(6)
C2 C3 C8 C9 0.8(8)
C6 C7 C8 C3 0.1(9)
C6 C7 C8 C9 -180.0(6)
C3 C8 C9 C10 -1.0(9)
C7 C8 C9 C10 179.1(6)
C8 C9 C10 C11 -0.4(9)
C12 O1 C11 C10 -178.2(6)
C12 O1 C11 C2 -0.3(6)
C9 C10 C11 O1 179.7(5)
C9 C10 C11 C2 2.2(9)
C3 C2 C11 O1 179.8(5)
C1 C2 C11 O1 -1.3(6)
C3 C2 C11 C10 -2.4(9)
C1 C2 C11 C10 176.5(6)
C2 C1 C12 O1 -2.7(6)
S1 C1 C12 O1 169.9(4)
C2 C1 C12 C19 179.5(7)
S1 C1 C12 C19 -7.9(10)
C11 O1 C12 C1 1.9(6)
C11 O1 C12 C19 -179.8(5)
C1 S1 C13 C18 5.5(6)
C1 S1 C13 C14 -173.8(5)
C18 C13 C14 C15 -0.7(10)
S1 C13 C14 C15 178.7(5)
C13 C14 C15 C16 -0.1(10)
C14 C15 C16 C17 0.0(11)
C15 C16 C17 C18 0.8(10)
C14 C13 C18 C17 1.4(9)
S1 C13 C18 C17 -177.9(5)
C16 C17 C18 C13 -1.5(10)
C32 S2 C20 C31 -111.8(5)
C32 S2 C20 C21 79.3(6)
C31 C20 C21 C30 0.2(7)
S2 C20 C21 C30 170.3(5)
C31 C20 C21 C22 179.5(7)
S2 C20 C21 C22 -10.4(11)
C30 C21 C22 C23 179.1(6)
C20 C21 C22 C23 -0.1(11)
C30 C21 C22 C27 -3.2(8)
C20 C21 C22 C27 177.6(6)
C21 C22 C23 C24 177.7(6)
C27 C22 C23 C24 -0.1(9)
C22 C23 C24 C25 -0.8(9)
C23 C24 C25 C26 0.9(9)
C23 C24 C25 Br2 -179.2(5)
C24 C25 C26 C27 -0.1(9)
Br2 C25 C26 C27 180.0(5)
C25 C26 C27 C28 -179.7(6)
C25 C26 C27 C22 -0.8(9)
C23 C22 C27 C26 0.9(8)
C21 C22 C27 C26 -177.0(5)
C23 C22 C27 C28 179.8(6)
C21 C22 C27 C28 1.9(8)
C26 C27 C28 C29 179.1(6)
C22 C27 C28 C29 0.2(9)
C27 C28 C29 C30 -0.9(10)
C31 O2 C30 C21 0.1(7)
C31 O2 C30 C29 177.8(6)
C22 C21 C30 O2 -179.6(5)
C20 C21 C30 O2 -0.2(7)
C22 C21 C30 C29 2.7(9)
C20 C21 C30 C29 -177.9(6)
C28 C29 C30 O2 -178.0(6)
C28 C29 C30 C21 -0.6(10)
C21 C20 C31 O2 -0.2(7)
S2 C20 C31 O2 -171.2(4)
C21 C20 C31 C38 177.8(6)
S2 C20 C31 C38 6.7(10)
C30 O2 C31 C20 0.1(6)
C30 O2 C31 C38 -178.3(5)
C20 S2 C32 C33 -168.5(5)
C20 S2 C32 C37 12.8(6)
C37 C32 C33 C34 0.6(10)
S2 C32 C33 C34 -178.1(5)
C32 C33 C34 C35 0.0(10)
C33 C34 C35 C36 0.0(10)
C34 C35 C36 C37 -0.6(10)
C33 C32 C37 C36 -1.2(9)
S2 C32 C37 C36 177.4(5)
C35 C36 C37 C32 1.3(10)

loop_
_cod_related_entry_id
_cod_related_entry_database
_cod_related_entry_code
1 ChemSpider 24738625
